data_7037475
loop_
_publ_author_name
'Kosnik, Stephanie C.'
'Macdonald, Charles L. B.'

_publ_section_title
;
 A zwitterionic triphosphenium compound as a tunable multifunctional
 donor.
;
_journal_issue 14
_journal_name_full 'Dalton transactions (Cambridge, England : 2003)'
_journal_page_first 6251
_journal_page_last 6258
_journal_paper_doi 10.1039/c5dt03915k
_journal_volume 45
_journal_year 2016
_chemical_formula_moiety 'C41 H32 P4 S'
_chemical_formula_sum 'C41 H32 P4 S'
_chemical_formula_weight 680.60
_space_group_crystal_system monoclinic
_space_group_IT_number 14
_space_group_name_Hall '-P 2ybc'
_space_group_name_H-M_alt 'P 1 21/c 1'
_symmetry_space_group_name_Hall '-P 2ybc'
_symmetry_space_group_name_H-M 'P 1 21/c 1'
_atom_sites_solution_hydrogens geom
_audit_creation_method SHELXL-2014/7
_audit_update_record
;
2015-10-05 deposited with the CCDC.
2015-11-26 downloaded from the CCDC.
;
_cell_angle_alpha 90
_cell_angle_beta 98.2890(10)
_cell_angle_gamma 90
_cell_formula_units_Z 4
_cell_length_a 8.9112(2)
_cell_length_b 14.6975(4)
_cell_length_c 26.2859(6)
_cell_measurement_reflns_used 9978
_cell_measurement_temperature 173(2)
_cell_measurement_theta_max 74.43
_cell_measurement_theta_min 3.40
_cell_volume 3406.76(14)
_computing_cell_refinement 'Bruker SAINT'
_computing_data_collection 'Bruker APEX2'
_computing_data_reduction 'Bruker SAINT'
_computing_molecular_graphics 'Bruker SHELXTL'
_computing_publication_material 'Bruker SHELXTL'
_computing_structure_refinement 'SHELXL-2014/7 (Sheldrick, 2014)'
_computing_structure_solution 'SHELXS-97 (Sheldrick 2008)'
_diffrn_ambient_temperature 173(2)
_diffrn_measured_fraction_theta_full 0.995
_diffrn_measured_fraction_theta_max 0.991
_diffrn_measurement_device_type 'Bruker PHOTON 100 CMOS'
_diffrn_measurement_method '\f and \w scans'
_diffrn_radiation_type CuK\a
_diffrn_radiation_wavelength 1.54178
_diffrn_reflns_av_R_equivalents 0.1059
_diffrn_reflns_av_unetI/netI 0.0522
_diffrn_reflns_Laue_measured_fraction_full 0.995
_diffrn_reflns_Laue_measured_fraction_max 0.991
_diffrn_reflns_limit_h_max 9
_diffrn_reflns_limit_h_min -11
_diffrn_reflns_limit_k_max 18
_diffrn_reflns_limit_k_min -18
_diffrn_reflns_limit_l_max 32
_diffrn_reflns_limit_l_min -32
_diffrn_reflns_number 56406
_diffrn_reflns_point_group_measured_fraction_full 0.995
_diffrn_reflns_point_group_measured_fraction_max 0.991
_diffrn_reflns_theta_full 67.679
_diffrn_reflns_theta_max 74.675
_diffrn_reflns_theta_min 3.398
_exptl_absorpt_coefficient_mu 2.841
_exptl_absorpt_correction_T_max 0.893
_exptl_absorpt_correction_T_min 0.675
_exptl_absorpt_correction_type multi-scan
_exptl_absorpt_process_details 'SADABS; Bruker,2014'
_exptl_crystal_colour colorless
_exptl_crystal_density_diffrn 1.327
_exptl_crystal_description needle
_exptl_crystal_F_000 1416
_exptl_crystal_size_max 0.185
_exptl_crystal_size_mid 0.129
_exptl_crystal_size_min 0.040
_refine_diff_density_max 0.533
_refine_diff_density_min -0.387
_refine_diff_density_rms 0.076
_refine_ls_extinction_method none
_refine_ls_goodness_of_fit_ref 1.046
_refine_ls_hydrogen_treatment mixed
_refine_ls_matrix_type full
_refine_ls_number_parameters 417
_refine_ls_number_reflns 6930
_refine_ls_number_restraints 0
_refine_ls_restrained_S_all 1.046
_refine_ls_R_factor_all 0.0723
_refine_ls_R_factor_gt 0.0492
_refine_ls_shift/su_max 0.000
_refine_ls_shift/su_mean 0.000
_refine_ls_structure_factor_coef Fsqd
_refine_ls_weighting_details 'w=1/[\s^2^(Fo^2^)+(0.0696P)^2^+2.1235P] where P=(Fo^2^+2Fc^2^)/3'
_refine_ls_weighting_scheme calc
_refine_ls_wR_factor_gt 0.1200
_refine_ls_wR_factor_ref 0.1325
_reflns_Friedel_coverage 0.000
_reflns_number_gt 5304
_reflns_number_total 6930
_reflns_threshold_expression 'I > 2\s(I)'
_cod_data_source_file c5dt03915k2.cif
_cod_data_source_block shelx
_cod_depositor_comments 'Adding full bibliography for 7037473--7037475.cif.'
_cod_database_code 7037475
_shelx_shelxl_version_number 2014/7
_shelx_space_group_comment
;
The symmetry employed for this shelxl refinement is uniquely defined
by the following loop, which should always be used as a source of
symmetry information in preference to the above space-group names.
They are only intended as comments.
;
_shelx_estimated_absorpt_t_min 0.622
_shelx_estimated_absorpt_t_max 0.895

loop_
_space_group_symop_operation_xyz
'x, y, z'
'-x, y+1/2, -z+1/2'
'-x, -y, -z'
'x, -y-1/2, z-1/2'

loop_
_atom_site_label
_atom_site_type_symbol
_atom_site_fract_x
_atom_site_fract_y
_atom_site_fract_z
_atom_site_U_iso_or_equiv
_atom_site_adp_type
_atom_site_occupancy
_atom_site_site_symmetry_order
_atom_site_calc_flag
_atom_site_refinement_flags_posn
_atom_site_refinement_flags_adp
P1 P 0.19857(8) 0.30229(5) 0.00728(2) 0.01944(16) Uani 1 1 d . .
P2 P 0.31364(9) 0.17526(5) 0.00103(3) 0.02691(18) Uani 1 1 d . .
P3 P 0.36794(8) 0.16687(5) 0.08286(3) 0.01968(16) Uani 1 1 d . .
C1 C 0.2050(3) 0.32445(18) 0.07352(10) 0.0189(5) Uani 1 1 d . .
C2 C 0.2895(3) 0.26340(18) 0.10842(10) 0.0189(5) Uani 1 1 d . .
C3 C 0.2796(3) 0.29299(18) 0.15861(10) 0.0216(6) Uani 1 1 d . .
H3 H 0.3253(16) 0.2652(10) 0.1896(11) 0.026 Uiso 1 1 calc R U
C4 C 0.1885(3) 0.37209(18) 0.15422(10) 0.0196(5) Uani 1 1 d . .
C5 C 0.1428(3) 0.39172(19) 0.10152(10) 0.0209(6) Uani 1 1 d . .
H5 H 0.082(2) 0.4406(17) 0.0880(5) 0.025 Uiso 1 1 calc R U
P4 P 0.13917(8) 0.44070(4) 0.20502(2) 0.01774(16) Uani 1 1 d . .
S S -0.07274(9) 0.48134(5) 0.19413(3) 0.02942(18) Uani 1 1 d . .
C11 C 0.2816(3) 0.39479(19) -0.02450(10) 0.0205(6) Uani 1 1 d . .
C12 C 0.2084(4) 0.4792(2) -0.03115(11) 0.0275(6) Uani 1 1 d . .
H12 H 0.1133 0.4881 -0.0195 0.033 Uiso 1 1 calc R U
C13 C 0.2753(4) 0.5497(2) -0.05478(13) 0.0336(7) Uani 1 1 d . .
H13 H 0.2254 0.6068 -0.0597 0.040 Uiso 1 1 calc R U
C14 C 0.4152(4) 0.5372(2) -0.07135(12) 0.0332(7) Uani 1 1 d . .
H14 H 0.4606 0.5857 -0.0875 0.040 Uiso 1 1 calc R U
C15 C 0.4880(4) 0.4544(2) -0.06427(11) 0.0310(7) Uani 1 1 d . .
H15 H 0.5838 0.4460 -0.0755 0.037 Uiso 1 1 calc R U
C16 C 0.4215(3) 0.3834(2) -0.04082(11) 0.0263(6) Uani 1 1 d . .
H16 H 0.4723 0.3266 -0.0359 0.032 Uiso 1 1 calc R U
C21 C 0.0046(3) 0.29339(18) -0.02424(10) 0.0213(6) Uani 1 1 d . .
C22 C -0.0969(4) 0.2442(2) 0.00097(11) 0.0294(7) Uani 1 1 d . .
H22 H -0.0661 0.2223 0.0349 0.035 Uiso 1 1 calc R U
C23 C -0.2426(4) 0.2274(2) -0.02357(13) 0.0352(7) Uani 1 1 d . .
H23 H -0.3124 0.1950 -0.0063 0.042 Uiso 1 1 calc R U
C24 C -0.2863(4) 0.2581(2) -0.07346(12) 0.0333(7) Uani 1 1 d . .
H24 H -0.3852 0.2450 -0.0907 0.040 Uiso 1 1 calc R U
C25 C -0.1870(4) 0.3072(2) -0.09797(12) 0.0311(7) Uani 1 1 d . .
H25 H -0.2185 0.3290 -0.1318 0.037 Uiso 1 1 calc R U
C26 C -0.0413(3) 0.3254(2) -0.07378(11) 0.0255(6) Uani 1 1 d . .
H26 H 0.0267 0.3595 -0.0910 0.031 Uiso 1 1 calc R U
C31 C 0.5706(3) 0.1606(2) 0.10344(11) 0.0240(6) Uani 1 1 d . .
C32 C 0.6527(4) 0.2334(2) 0.12638(11) 0.0303(7) Uani 1 1 d . .
H32 H 0.6013 0.2874 0.1338 0.036 Uiso 1 1 calc R U
C33 C 0.8084(4) 0.2284(3) 0.13862(12) 0.0411(8) Uani 1 1 d . .
H33 H 0.8638 0.2790 0.1540 0.049 Uiso 1 1 calc R U
C34 C 0.8831(4) 0.1500(3) 0.12846(14) 0.0458(9) Uani 1 1 d . .
H34 H 0.9902 0.1461 0.1372 0.055 Uiso 1 1 calc R U
C35 C 0.8025(4) 0.0774(3) 0.10568(17) 0.0512(10) Uani 1 1 d . .
H35 H 0.8544 0.0234 0.0986 0.061 Uiso 1 1 calc R U
C36 C 0.6475(4) 0.0823(2) 0.09298(14) 0.0391(8) Uani 1 1 d . .
H36 H 0.5929 0.0319 0.0770 0.047 Uiso 1 1 calc R U
C41 C 0.2937(3) 0.06488(18) 0.10905(11) 0.0234(6) Uani 1 1 d . .
C42 C 0.3354(4) 0.0466(2) 0.16127(12) 0.0342(7) Uani 1 1 d . .
H42 H 0.4099 0.0831 0.1812 0.041 Uiso 1 1 calc R U
C43 C 0.2681(5) -0.0248(2) 0.18394(14) 0.0450(9) Uani 1 1 d . .
H43 H 0.2951 -0.0366 0.2196 0.054 Uiso 1 1 calc R U
C44 C 0.1618(4) -0.0789(2) 0.15479(16) 0.0456(9) Uani 1 1 d . .
H44 H 0.1154 -0.1276 0.1705 0.055 Uiso 1 1 calc R U
C45 C 0.1228(4) -0.0625(2) 0.10301(15) 0.0403(8) Uani 1 1 d . .
H45 H 0.0516 -0.1008 0.0829 0.048 Uiso 1 1 calc R U
C46 C 0.1877(3) 0.0102(2) 0.08009(13) 0.0305(7) Uani 1 1 d . .
H46 H 0.1591 0.0222 0.0445 0.037 Uiso 1 1 calc R U
C51 C 0.2721(3) 0.53581(18) 0.21249(10) 0.0215(6) Uani 1 1 d . .
C52 C 0.4112(4) 0.5295(2) 0.19468(11) 0.0285(6) Uani 1 1 d . .
H52 H 0.4393 0.4745 0.1796 0.034 Uiso 1 1 calc R U
C53 C 0.5090(4) 0.6033(2) 0.19888(12) 0.0374(8) Uani 1 1 d . .
H53 H 0.6040 0.5985 0.1867 0.045 Uiso 1 1 calc R U
C54 C 0.4693(4) 0.6836(2) 0.22072(11) 0.0381(8) Uani 1 1 d . .
H54 H 0.5359 0.7343 0.2230 0.046 Uiso 1 1 calc R U
C55 C 0.3312(4) 0.6897(2) 0.23938(11) 0.0363(8) Uani 1 1 d . .
H55 H 0.3042 0.7445 0.2549 0.044 Uiso 1 1 calc R U
C56 C 0.2333(4) 0.6162(2) 0.23534(11) 0.0269(6) Uani 1 1 d . .
H56 H 0.1393 0.6206 0.2482 0.032 Uiso 1 1 calc R U
C61 C 0.1869(3) 0.37423(18) 0.26332(10) 0.0190(5) Uani 1 1 d . .
C62 C 0.1139(3) 0.29069(19) 0.26739(11) 0.0258(6) Uani 1 1 d . .
H62 H 0.0439 0.2689 0.2393 0.031 Uiso 1 1 calc R U
C63 C 0.1428(4) 0.2399(2) 0.31188(11) 0.0302(7) Uani 1 1 d . .
H63 H 0.0935 0.1831 0.3142 0.036 Uiso 1 1 calc R U
C64 C 0.2434(4) 0.2716(2) 0.35297(11) 0.0315(7) Uani 1 1 d . .
H64 H 0.2627 0.2368 0.3837 0.038 Uiso 1 1 calc R U
C65 C 0.3153(4) 0.3533(2) 0.34936(11) 0.0349(8) Uani 1 1 d . .
H65 H 0.3843 0.3749 0.3777 0.042 Uiso 1 1 calc R U
C66 C 0.2885(4) 0.4051(2) 0.30456(11) 0.0295(7) Uani 1 1 d . .
H66 H 0.3396 0.4613 0.3023 0.035 Uiso 1 1 calc R U

loop_
_atom_site_aniso_label
_atom_site_aniso_U_11
_atom_site_aniso_U_22
_atom_site_aniso_U_33
_atom_site_aniso_U_23
_atom_site_aniso_U_13
_atom_site_aniso_U_12
P1 0.0212(4) 0.0234(4) 0.0134(3) 0.0006(3) 0.0014(3) 0.0037(3)
P2 0.0358(4) 0.0279(4) 0.0169(3) -0.0018(3) 0.0033(3) 0.0102(3)
P3 0.0220(4) 0.0192(3) 0.0179(3) 0.0010(3) 0.0030(3) 0.0042(3)
C1 0.0222(14) 0.0203(13) 0.0136(12) -0.0006(10) 0.0003(10) 0.0036(11)
C2 0.0199(14) 0.0205(13) 0.0157(12) 0.0013(10) 0.0005(10) 0.0036(11)
C3 0.0266(15) 0.0232(14) 0.0145(12) 0.0024(11) 0.0010(11) 0.0055(12)
C4 0.0224(14) 0.0198(13) 0.0161(12) -0.0011(10) 0.0008(10) 0.0007(11)
C5 0.0259(15) 0.0197(13) 0.0160(12) -0.0002(10) -0.0008(11) 0.0051(11)
P4 0.0214(4) 0.0181(3) 0.0138(3) -0.0004(2) 0.0026(2) 0.0022(3)
S 0.0238(4) 0.0320(4) 0.0322(4) -0.0022(3) 0.0031(3) 0.0079(3)
C11 0.0218(14) 0.0254(14) 0.0137(12) -0.0010(10) -0.0001(10) -0.0003(11)
C12 0.0269(16) 0.0274(15) 0.0281(15) 0.0003(12) 0.0030(12) 0.0032(12)
C13 0.0372(19) 0.0247(16) 0.0372(17) 0.0023(13) -0.0003(14) 0.0021(13)
C14 0.0396(19) 0.0336(17) 0.0268(15) 0.0058(13) 0.0057(14) -0.0085(14)
C15 0.0290(17) 0.0412(18) 0.0236(14) 0.0004(13) 0.0060(12) -0.0036(14)
C16 0.0281(16) 0.0285(15) 0.0223(14) -0.0013(12) 0.0036(12) 0.0017(12)
C21 0.0212(14) 0.0218(14) 0.0200(13) -0.0036(11) 0.0003(11) 0.0006(11)
C22 0.0307(17) 0.0362(17) 0.0221(14) 0.0036(12) 0.0066(12) 0.0020(13)
C23 0.0264(17) 0.0424(19) 0.0392(18) -0.0023(15) 0.0126(14) -0.0052(14)
C24 0.0192(15) 0.0414(19) 0.0382(17) -0.0106(14) -0.0001(13) 0.0036(13)
C25 0.0304(17) 0.0370(17) 0.0232(14) -0.0031(13) -0.0051(12) 0.0063(14)
C26 0.0283(16) 0.0287(15) 0.0195(13) 0.0007(11) 0.0033(12) 0.0017(12)
C31 0.0214(15) 0.0284(15) 0.0228(14) 0.0104(12) 0.0052(11) 0.0031(12)
C32 0.0331(18) 0.0318(16) 0.0247(14) 0.0046(13) -0.0003(13) -0.0009(13)
C33 0.036(2) 0.057(2) 0.0282(16) 0.0105(16) -0.0025(14) -0.0141(17)
C34 0.0211(17) 0.073(3) 0.043(2) 0.0236(19) 0.0051(15) 0.0038(17)
C35 0.031(2) 0.049(2) 0.076(3) 0.012(2) 0.0155(19) 0.0151(17)
C36 0.0317(19) 0.0319(17) 0.056(2) 0.0030(16) 0.0148(16) 0.0069(14)
C41 0.0224(15) 0.0191(13) 0.0302(15) 0.0013(11) 0.0093(12) 0.0028(11)
C42 0.042(2) 0.0338(17) 0.0285(16) 0.0046(13) 0.0089(14) -0.0043(14)
C43 0.056(2) 0.042(2) 0.0399(19) 0.0085(16) 0.0173(18) -0.0044(18)
C44 0.049(2) 0.0288(17) 0.065(3) 0.0066(17) 0.031(2) -0.0049(16)
C45 0.0334(19) 0.0256(16) 0.064(2) -0.0082(16) 0.0141(17) -0.0035(14)
C46 0.0273(17) 0.0258(15) 0.0384(17) -0.0034(13) 0.0049(13) 0.0023(12)
C51 0.0303(16) 0.0203(13) 0.0131(12) 0.0019(10) 0.0009(11) -0.0012(11)
C52 0.0314(17) 0.0292(16) 0.0252(14) 0.0002(12) 0.0052(12) -0.0031(13)
C53 0.0335(19) 0.048(2) 0.0312(17) 0.0025(15) 0.0060(14) -0.0112(15)
C54 0.052(2) 0.0390(19) 0.0210(15) -0.0010(13) -0.0030(14) -0.0216(16)
C55 0.060(2) 0.0269(16) 0.0210(14) -0.0051(12) 0.0019(15) -0.0077(15)
C56 0.0362(17) 0.0260(15) 0.0188(13) -0.0014(11) 0.0054(12) 0.0000(13)
C61 0.0253(14) 0.0184(13) 0.0142(12) 0.0005(10) 0.0055(11) 0.0013(11)
C62 0.0299(16) 0.0254(14) 0.0220(14) 0.0018(12) 0.0031(12) -0.0034(12)
C63 0.0377(18) 0.0252(15) 0.0287(15) 0.0067(12) 0.0088(13) -0.0026(13)
C64 0.0433(19) 0.0293(16) 0.0221(14) 0.0084(12) 0.0051(13) 0.0067(14)
C65 0.051(2) 0.0317(16) 0.0183(14) 0.0012(12) -0.0077(14) -0.0020(15)
C66 0.0402(19) 0.0230(15) 0.0237(14) 0.0026(12) -0.0008(13) -0.0036(13)

loop_
_atom_type_symbol
_atom_type_description
_atom_type_scat_dispersion_real
_atom_type_scat_dispersion_imag
_atom_type_scat_source
C C 0.0181 0.0091 'International Tables Vol C Tables 4.2.6.8 and 6.1.1.4'
H H 0.0000 0.0000 'International Tables Vol C Tables 4.2.6.8 and 6.1.1.4'
P P 0.2955 0.4335 'International Tables Vol C Tables 4.2.6.8 and 6.1.1.4'
S S 0.3331 0.5567 'International Tables Vol C Tables 4.2.6.8 and 6.1.1.4'

loop_
_geom_angle_atom_site_label_1
_geom_angle_atom_site_label_2
_geom_angle_atom_site_label_3
_geom_angle
C1 P1 C11 111.09(12)
C1 P1 C21 110.97(13)
C11 P1 C21 105.68(13)
C1 P1 P2 106.75(9)
C11 P1 P2 112.73(9)
C21 P1 P2 109.70(9)
P3 P2 P1 90.83(4)
C2 P3 C31 111.17(14)
C2 P3 C41 109.59(13)
C31 P3 C41 104.33(13)
C2 P3 P2 107.04(9)
C31 P3 P2 111.99(9)
C41 P3 P2 112.78(10)
C5 C1 C2 108.7(2)
C5 C1 P1 133.9(2)
C2 C1 P1 117.37(19)
C3 C2 C1 108.2(2)
C3 C2 P3 133.8(2)
C1 C2 P3 117.82(19)
C2 C3 C4 106.9(2)
C2 C3 H3 126.5
C4 C3 H3 126.5
C3 C4 C5 109.2(2)
C3 C4 P4 127.3(2)
C5 C4 P4 123.5(2)
C1 C5 C4 107.0(2)
C1 C5 H5 126.5
C4 C5 H5 126.5
C4 P4 C61 105.99(12)
C4 P4 C51 106.76(13)
C61 P4 C51 104.59(12)
C4 P4 S 113.59(10)
C61 P4 S 112.99(9)
C51 P4 S 112.25(10)
C16 C11 C12 119.5(3)
C16 C11 P1 119.9(2)
C12 C11 P1 120.6(2)
C13 C12 C11 119.6(3)
C13 C12 H12 120.2
C11 C12 H12 120.2
C12 C13 C14 120.3(3)
C12 C13 H13 119.8
C14 C13 H13 119.8
C15 C14 C13 120.0(3)
C15 C14 H14 120.0
C13 C14 H14 120.0
C14 C15 C16 120.1(3)
C14 C15 H15 120.0
C16 C15 H15 120.0
C11 C16 C15 120.5(3)
C11 C16 H16 119.7
C15 C16 H16 119.7
C26 C21 C22 119.7(3)
C26 C21 P1 122.5(2)
C22 C21 P1 117.5(2)
C23 C22 C21 119.9(3)
C23 C22 H22 120.1
C21 C22 H22 120.1
C22 C23 C24 119.9(3)
C22 C23 H23 120.0
C24 C23 H23 120.0
C25 C24 C23 120.1(3)
C25 C24 H24 119.9
C23 C24 H24 119.9
C24 C25 C26 120.7(3)
C24 C25 H25 119.7
C26 C25 H25 119.7
C25 C26 C21 119.6(3)
C25 C26 H26 120.2
C21 C26 H26 120.2
C32 C31 C36 118.9(3)
C32 C31 P3 122.2(2)
C36 C31 P3 118.8(2)
C33 C32 C31 120.7(3)
C33 C32 H32 119.7
C31 C32 H32 119.7
C34 C33 C32 119.9(3)
C34 C33 H33 120.1
C32 C33 H33 120.1
C35 C34 C33 119.8(3)
C35 C34 H34 120.1
C33 C34 H34 120.1
C34 C35 C36 120.6(4)
C34 C35 H35 119.7
C36 C35 H35 119.7
C35 C36 C31 120.2(4)
C35 C36 H36 119.9
C31 C36 H36 119.9
C46 C41 C42 119.6(3)
C46 C41 P3 122.0(2)
C42 C41 P3 118.2(2)
C43 C42 C41 119.9(3)
C43 C42 H42 120.1
C41 C42 H42 120.1
C44 C43 C42 120.2(3)
C44 C43 H43 119.9
C42 C43 H43 119.9
C45 C44 C43 120.2(3)
C45 C44 H44 119.9
C43 C44 H44 119.9
C44 C45 C46 120.0(3)
C44 C45 H45 120.0
C46 C45 H45 120.0
C41 C46 C45 120.1(3)
C41 C46 H46 120.0
C45 C46 H46 120.0
C52 C51 C56 119.4(3)
C52 C51 P4 120.6(2)
C56 C51 P4 120.0(2)
C53 C52 C51 120.2(3)
C53 C52 H52 119.9
C51 C52 H52 119.9
C54 C53 C52 120.4(3)
C54 C53 H53 119.8
C52 C53 H53 119.8
C53 C54 C55 119.7(3)
C53 C54 H54 120.2
C55 C54 H54 120.2
C56 C55 C54 120.1(3)
C56 C55 H55 119.9
C54 C55 H55 119.9
C55 C56 C51 120.2(3)
C55 C56 H56 119.9
C51 C56 H56 119.9
C66 C61 C62 119.1(3)
C66 C61 P4 122.1(2)
C62 C61 P4 118.8(2)
C63 C62 C61 120.5(3)
C63 C62 H62 119.8
C61 C62 H62 119.8
C62 C63 C64 120.1(3)
C62 C63 H63 120.0
C64 C63 H63 120.0
C65 C64 C63 119.9(3)
C65 C64 H64 120.1
C63 C64 H64 120.1
C64 C65 C66 120.8(3)
C64 C65 H65 119.6
C66 C65 H65 119.6
C61 C66 C65 119.8(3)
C61 C66 H66 120.1
C65 C66 H66 120.1

loop_
_geom_bond_atom_site_label_1
_geom_bond_atom_site_label_2
_geom_bond_distance
P1 C1 1.764(3)
P1 C11 1.809(3)
P1 C21 1.811(3)
P1 P2 2.1477(10)
P2 P3 2.1393(10)
P3 C2 1.757(3)
P3 C31 1.812(3)
P3 C41 1.814(3)
C1 C5 1.394(4)
C1 C2 1.419(4)
C2 C3 1.404(4)
C3 C4 1.413(4)
C3 H3 0.95(3)
C4 C5 1.416(4)
C4 P4 1.778(3)
C5 H5 0.94(3)
P4 C61 1.816(3)
P4 C51 1.824(3)
P4 S 1.9618(10)
C11 C16 1.386(4)
C11 C12 1.401(4)
C12 C13 1.386(4)
C12 H12 0.9500
C13 C14 1.391(5)
C13 H13 0.9500
C14 C15 1.379(5)
C14 H14 0.9500
C15 C16 1.388(4)
C15 H15 0.9500
C16 H16 0.9500
C21 C26 1.389(4)
C21 C22 1.397(4)
C22 C23 1.385(5)
C22 H22 0.9500
C23 C24 1.388(5)
C23 H23 0.9500
C24 C25 1.372(5)
C24 H24 0.9500
C25 C26 1.387(4)
C25 H25 0.9500
C26 H26 0.9500
C31 C32 1.384(4)
C31 C36 1.387(4)
C32 C33 1.381(5)
C32 H32 0.9500
C33 C34 1.376(5)
C33 H33 0.9500
C34 C35 1.375(6)
C34 H34 0.9500
C35 C36 1.376(5)
C35 H35 0.9500
C36 H36 0.9500
C41 C46 1.382(4)
C41 C42 1.396(4)
C42 C43 1.386(4)
C42 H42 0.9500
C43 C44 1.381(5)
C43 H43 0.9500
C44 C45 1.377(5)
C44 H44 0.9500
C45 C46 1.393(4)
C45 H45 0.9500
C46 H46 0.9500
C51 C52 1.390(4)
C51 C56 1.391(4)
C52 C53 1.386(4)
C52 H52 0.9500
C53 C54 1.381(5)
C53 H53 0.9500
C54 C55 1.392(5)
C54 H54 0.9500
C55 C56 1.383(4)
C55 H55 0.9500
C56 H56 0.9500
C61 C66 1.384(4)
C61 C62 1.401(4)
C62 C63 1.380(4)
C62 H62 0.9500
C63 C64 1.381(5)
C63 H63 0.9500
C64 C65 1.372(4)
C64 H64 0.9500
C65 C66 1.393(4)
C65 H65 0.9500
C66 H66 0.9500

loop_
_geom_torsion_atom_site_label_1
_geom_torsion_atom_site_label_2
_geom_torsion_atom_site_label_3
_geom_torsion_atom_site_label_4
_geom_torsion
C11 P1 C1 C5 61.7(3)
C21 P1 C1 C5 -55.5(3)
P2 P1 C1 C5 -175.0(3)
C11 P1 C1 C2 -118.4(2)
C21 P1 C1 C2 124.4(2)
P2 P1 C1 C2 4.9(2)
C5 C1 C2 C3 0.1(3)
P1 C1 C2 C3 -179.8(2)
C5 C1 C2 P3 175.2(2)
P1 C1 C2 P3 -4.7(3)
C31 P3 C2 C3 -61.7(3)
C41 P3 C2 C3 53.1(3)
P2 P3 C2 C3 175.8(3)
C31 P3 C2 C1 124.7(2)
C41 P3 C2 C1 -120.5(2)
P2 P3 C2 C1 2.1(2)
C1 C2 C3 C4 0.2(3)
P3 C2 C3 C4 -173.9(2)
C2 C3 C4 C5 -0.3(3)
C2 C3 C4 P4 -178.8(2)
C2 C1 C5 C4 -0.2(3)
P1 C1 C5 C4 179.6(2)
C3 C4 C5 C1 0.3(3)
P4 C4 C5 C1 178.9(2)
C3 C4 P4 C61 -14.3(3)
C5 C4 P4 C61 167.5(2)
C3 C4 P4 C51 96.8(3)
C5 C4 P4 C51 -81.4(3)
C3 C4 P4 S -138.9(2)
C5 C4 P4 S 42.9(3)
C1 P1 C11 C16 107.7(2)
C21 P1 C11 C16 -131.9(2)
P2 P1 C11 C16 -12.1(2)
C1 P1 C11 C12 -70.0(3)
C21 P1 C11 C12 50.5(3)
P2 P1 C11 C12 170.3(2)
C16 C11 C12 C13 1.2(4)
P1 C11 C12 C13 178.8(2)
C11 C12 C13 C14 -0.7(5)
C12 C13 C14 C15 0.0(5)
C13 C14 C15 C16 0.3(5)
C12 C11 C16 C15 -1.0(4)
P1 C11 C16 C15 -178.6(2)
C14 C15 C16 C11 0.2(4)
C1 P1 C21 C26 143.6(2)
C11 P1 C21 C26 23.0(3)
P2 P1 C21 C26 -98.7(2)
C1 P1 C21 C22 -43.0(3)
C11 P1 C21 C22 -163.5(2)
P2 P1 C21 C22 74.7(2)
C26 C21 C22 C23 0.1(4)
P1 C21 C22 C23 -173.5(2)
C21 C22 C23 C24 1.2(5)
C22 C23 C24 C25 -1.9(5)
C23 C24 C25 C26 1.3(5)
C24 C25 C26 C21 0.1(5)
C22 C21 C26 C25 -0.7(4)
P1 C21 C26 C25 172.6(2)
C2 P3 C31 C32 -13.2(3)
C41 P3 C31 C32 -131.2(2)
P2 P3 C31 C32 106.5(2)
C2 P3 C31 C36 170.9(2)
C41 P3 C31 C36 52.9(3)
P2 P3 C31 C36 -69.4(3)
C36 C31 C32 C33 0.1(4)
P3 C31 C32 C33 -175.8(2)
C31 C32 C33 C34 -0.7(5)
C32 C33 C34 C35 0.6(5)
C33 C34 C35 C36 -0.1(6)
C34 C35 C36 C31 -0.5(6)
C32 C31 C36 C35 0.5(5)
P3 C31 C36 C35 176.5(3)
C2 P3 C41 C46 106.3(3)
C31 P3 C41 C46 -134.6(2)
P2 P3 C41 C46 -12.8(3)
C2 P3 C41 C42 -67.7(3)
C31 P3 C41 C42 51.4(3)
P2 P3 C41 C42 173.1(2)
C46 C41 C42 C43 -1.4(5)
P3 C41 C42 C43 172.8(3)
C41 C42 C43 C44 1.1(5)
C42 C43 C44 C45 0.4(6)
C43 C44 C45 C46 -1.6(5)
C42 C41 C46 C45 0.2(4)
P3 C41 C46 C45 -173.8(2)
C44 C45 C46 C41 1.3(5)
C4 P4 C51 C52 -21.5(3)
C61 P4 C51 C52 90.6(2)
S P4 C51 C52 -146.6(2)
C4 P4 C51 C56 157.3(2)
C61 P4 C51 C56 -90.6(2)
S P4 C51 C56 32.2(2)
C56 C51 C52 C53 -1.1(4)
P4 C51 C52 C53 177.7(2)
C51 C52 C53 C54 0.0(5)
C52 C53 C54 C55 1.1(5)
C53 C54 C55 C56 -1.0(5)
C54 C55 C56 C51 -0.2(5)
C52 C51 C56 C55 1.2(4)
P4 C51 C56 C55 -177.6(2)
C4 P4 C61 C66 121.3(3)
C51 P4 C61 C66 8.7(3)
S P4 C61 C66 -113.7(2)
C4 P4 C61 C62 -61.4(2)
C51 P4 C61 C62 -174.0(2)
S P4 C61 C62 63.7(2)
C66 C61 C62 C63 -0.1(4)
P4 C61 C62 C63 -177.5(2)
C61 C62 C63 C64 0.5(5)
C62 C63 C64 C65 -0.5(5)
C63 C64 C65 C66 -0.1(5)
C62 C61 C66 C65 -0.5(5)
P4 C61 C66 C65 176.8(2)
C64 C65 C66 C61 0.6(5)
